data_7135076
loop_
_publ_author_name
'Hu, Longhao'
'Lin, Chaohui'
'Zeng, Dailin'
'Qin, Xianjiao'
'Lai, Xiao-Li'
'Gong, Lingshan'
'Ye, Yingxiang'
'AlShahrani, Thamraa'
'Ma, Shengqian'

_publ_section_title
;
 Solvent-induced conformational changes in color-tunable hydrogen-bonded
 organic frameworks.
;
_journal_issue 91
_journal_name_full 'Chemical communications (Cambridge, England)'
_journal_page_first 17882
_journal_page_last 17885
_journal_paper_doi 10.1039/d5cc03791c
_journal_volume 61
_journal_year 2025
_chemical_formula_moiety 'C38 H30 N2 O8'
_chemical_formula_sum 'C38 H30 N2 O8'
_chemical_formula_weight 642.64
_space_group_crystal_system triclinic
_space_group_IT_number 2
_space_group_name_Hall '-P 1'
_space_group_name_H-M_alt 'P -1'
_atom_sites_solution_hydrogens geom
_atom_sites_solution_primary iterative
_audit_creation_date 2025-08-21
_audit_creation_method
;
Olex2 1.2
(compiled 2017.03.28 svn.r3405 for OlexSys, GUI svn.r5335)
;
_audit_update_record
;
2025-09-04 deposited with the CCDC.	2025-10-14 downloaded from the CCDC.
;
_cell_angle_alpha 94.792(8)
_cell_angle_beta 91.588(7)
_cell_angle_gamma 93.494(10)
_cell_formula_units_Z 1
_cell_length_a 4.7799(6)
_cell_length_b 11.7694(14)
_cell_length_c 14.1229(10)
_cell_measurement_reflns_used 1275
_cell_measurement_temperature 291.02(15)
_cell_measurement_theta_max 72.4450
_cell_measurement_theta_min 3.1360
_cell_volume 789.83(15)
_computing_cell_refinement 'CrysAlisPro 1.171.41.93a (Rigaku OD, 2020)'
_computing_data_collection 'CrysAlisPro 1.171.41.93a (Rigaku OD, 2020)'
_computing_data_reduction 'CrysAlisPro 1.171.41.93a (Rigaku OD, 2020)'
_computing_molecular_graphics 'Olex2 (Dolomanov et al., 2009)'
_computing_publication_material 'Olex2 (Dolomanov et al., 2009)'
_computing_structure_refinement 'ShelXL (Sheldrick, 2015)'
_computing_structure_solution
;
Superflip (Palatinus & Chapuis, 2007;Palatinus & van der Lee, 2008;
Palatinus et al., 2012)
;
_diffrn_ambient_environment air
_diffrn_ambient_temperature 291.02(15)
_diffrn_detector 'CCD plate'
_diffrn_detector_area_resol_mean 10.5148
_diffrn_detector_type Atlas
_diffrn_measured_fraction_theta_full 0.998
_diffrn_measured_fraction_theta_max 0.967
_diffrn_measurement_details
;
List of Runs (angles in degrees, time in seconds):

  # Type    Start    End  Width  t~exp~   \w     \q     \k     \f   Frames
#--------------------------------------------------------------------------
  1  \w    -69.00 -43.00   1.00    1.50    --  -40.45  70.00 172.00   26
  2  \w    -31.00  30.00   1.00    1.50    --  -40.45  70.00 172.00   61
  3  \w     78.00 123.00   1.00    7.50    --  103.24  70.00 172.00   45
  4  \w    131.00 169.00   1.00    7.50    --  103.24  70.00 172.00   38
  5  \w   -103.00 -26.00   1.00    1.50    --  -40.45 -70.00  41.00   77
  6  \w    -65.00  34.00   1.00    1.50    --  -40.45  38.00 -30.00   99
  7  \w     60.00  95.00   1.00    1.50    --   40.45-125.00 -60.00   35
  8  \w     98.00 135.00   1.00    7.50    --  103.24 125.00  60.00   37
  9  \w    100.00 170.00   1.00    7.50    --  103.24 125.00 120.00   70
 10  \w     90.00 115.00   1.00    7.50    --  103.24-125.00 -90.00   25
 11  \w     78.00 168.00   1.00    7.50    --  103.24  45.00-120.00   90
 12  \w     75.00 153.00   1.00    7.50    --  103.24  61.00 120.00   78
 13  \w     49.00 129.00   1.00    7.50    --  103.24 -61.00 150.00   80
 14  \w     36.00  62.00   1.00    7.50    --  103.24-125.00  90.00   26
 15  \w     79.00 115.00   1.00    7.50    --  103.24-125.00  90.00   36
 16  \w     86.00 112.00   1.00    7.50    --  103.24-125.00   0.00   26
 17  \w     90.00 116.00   1.00    7.50    --  103.24-125.00-180.00   26
 18  \w     46.00  71.00   1.00    7.50    --  103.24-125.00   0.00   25
 19  \w    139.00 165.00   1.00    7.50    --  103.24 125.00  60.00   26
 20  \w     37.00 128.00   1.00    7.50    --  103.24 -70.00  41.00   91
;
_diffrn_measurement_device 'four-circle diffractometer'
_diffrn_measurement_device_type 'SuperNova, Dual, Cu at home/near, Atlas'
_diffrn_measurement_method '\w scans'
_diffrn_orient_matrix_type 'CrysAlisPro convention (1999,Acta A55,543-557)'
_diffrn_orient_matrix_UB_11 -0.1791217000
_diffrn_orient_matrix_UB_12 -0.1120811000
_diffrn_orient_matrix_UB_13 -0.0262007000
_diffrn_orient_matrix_UB_21 -0.1922442000
_diffrn_orient_matrix_UB_22 0.0292958000
_diffrn_orient_matrix_UB_23 0.0831568000
_diffrn_orient_matrix_UB_31 -0.1879726000
_diffrn_orient_matrix_UB_32 0.0624767000
_diffrn_orient_matrix_UB_33 -0.0662879000
_diffrn_radiation_monochromator mirror
_diffrn_radiation_probe x-ray
_diffrn_radiation_type CuK\a
_diffrn_radiation_wavelength 1.54184
_diffrn_reflns_av_R_equivalents 0.0522
_diffrn_reflns_av_unetI/netI 0.0729
_diffrn_reflns_Laue_measured_fraction_full 0.998
_diffrn_reflns_Laue_measured_fraction_max 0.967
_diffrn_reflns_limit_h_max 5
_diffrn_reflns_limit_h_min -5
_diffrn_reflns_limit_k_max 14
_diffrn_reflns_limit_k_min -14
_diffrn_reflns_limit_l_max 14
_diffrn_reflns_limit_l_min -17
_diffrn_reflns_number 5092
_diffrn_reflns_point_group_measured_fraction_full 0.998
_diffrn_reflns_point_group_measured_fraction_max 0.967
_diffrn_reflns_theta_full 67.684
_diffrn_reflns_theta_max 72.771
_diffrn_reflns_theta_min 3.142
_diffrn_source 'micro-focus sealed X-ray tube'
_diffrn_source_type 'SuperNova (Cu) X-ray Source'
_exptl_absorpt_coefficient_mu 0.787
_exptl_absorpt_correction_T_max 1.00000
_exptl_absorpt_correction_T_min 0.56746
_exptl_absorpt_correction_type multi-scan
_exptl_absorpt_process_details
;
CrysAlisPro 1.171.41.93a (Rigaku Oxford Diffraction, 2020)
Empirical absorption correction using spherical harmonics,
implemented in SCALE3 ABSPACK scaling algorithm.
;
_exptl_crystal_colour orange
_exptl_crystal_colour_primary orange
_exptl_crystal_density_diffrn 1.351
_exptl_crystal_description needle
_exptl_crystal_F_000 336
_exptl_crystal_size_max 0.2
_exptl_crystal_size_mid 0.05
_exptl_crystal_size_min 0.05
_refine_diff_density_max 0.203
_refine_diff_density_min -0.238
_refine_diff_density_rms 0.056
_refine_ls_extinction_method none
_refine_ls_goodness_of_fit_ref 0.990
_refine_ls_hydrogen_treatment constr
_refine_ls_matrix_type full
_refine_ls_number_parameters 219
_refine_ls_number_reflns 3033
_refine_ls_number_restraints 0
_refine_ls_restrained_S_all 0.990
_refine_ls_R_factor_all 0.0964
_refine_ls_R_factor_gt 0.0638
_refine_ls_shift/su_max 0.000
_refine_ls_shift/su_mean 0.000
_refine_ls_structure_factor_coef Fsqd
_refine_ls_weighting_details 'w=1/[\s^2^(Fo^2^)+(0.0864P)^2^] where P=(Fo^2^+2Fc^2^)/3'
_refine_ls_weighting_scheme calc
_refine_ls_wR_factor_gt 0.1606
_refine_ls_wR_factor_ref 0.1935
_reflns_Friedel_coverage 0.000
_reflns_number_gt 1903
_reflns_number_total 3033
_reflns_threshold_expression 'I > 2\s(I)'
_cod_data_source_file d5cc03791c2.cif
_cod_data_source_block 4E-Ace
_cod_depositor_comments 'Adding full bibliography for 7135075--7135076.cif.'
_cod_database_code 7135076
_shelx_shelxl_version_number 2014/7
_chemical_oxdiff_formula 'C H O N'
_shelx_space_group_comment
;
The symmetry employed for this shelxl refinement is uniquely defined
by the following loop, which should always be used as a source of
symmetry information in preference to the above space-group names.
They are only intended as comments.
;
_reflns_odcompleteness_completeness 99.93
_reflns_odcompleteness_iscentric 1
_reflns_odcompleteness_theta 66.97
_olex2_refinement_description
;
1. Fixed Uiso
 At 1.2 times of:
  All C(H) groups
 At 1.5 times of:
  All C(H,H,H) groups
2.a Aromatic/amide H refined with riding coordinates:
 C2(H2), C16(H16), C13(H13), C15(H15), C14(H14), C8(H8), C5(H5), C6(H6), C7(H7)
2.b Idealised Me refined as rotating group:
 C11(H11A,H11B,H11C), C19(H19A,H19B,H19C)
;
_olex2_submission_special_instructions 'No special instructions were received'
_oxdiff_exptl_absorpt_empirical_details
;
Empirical correction (ABSPACK) includes:
- Absorption correction using spherical harmonics
- Frame scaling
- Detector area scaling
;
_oxdiff_exptl_absorpt_empirical_full_max 2.451
_oxdiff_exptl_absorpt_empirical_full_min 0.585

loop_
_space_group_symop_operation_xyz
'x, y, z'
'-x, -y, -z'

loop_
_atom_site_label
_atom_site_type_symbol
_atom_site_fract_x
_atom_site_fract_y
_atom_site_fract_z
_atom_site_U_iso_or_equiv
_atom_site_adp_type
_atom_site_occupancy
_atom_site_site_symmetry_order
_atom_site_calc_flag
_atom_site_refinement_flags_posn
_atom_site_refinement_flags_adp
_atom_site_refinement_flags_occupancy
_atom_site_disorder_assembly
_atom_site_disorder_group
N1 N 0.1724(5) 0.52908(19) 0.89817(14) 0.0449(5) Uani 1 1 d . . . . .
O2 O 0.9161(6) 0.99565(19) 0.70382(17) 0.0695(7) Uani 1 1 d . . . . .
O4 O 0.5994(6) 0.2562(2) 0.52916(15) 0.0769(8) Uani 1 1 d . . . . .
O3 O 0.2979(7) 0.3597(3) 0.45780(15) 0.0801(8) Uani 1 1 d . . . . .
O1 O 0.7484(7) 1.12077(19) 0.81201(19) 0.0811(8) Uani 1 1 d . . . . .
C12 C 0.2369(6) 0.4826(2) 0.80507(17) 0.0411(6) Uani 1 1 d . . . . .
C17 C 0.3554(6) 0.3855(2) 0.62639(17) 0.0429(6) Uani 1 1 d . . . . .
C4 C 0.3339(6) 0.7379(2) 0.89396(17) 0.0432(6) Uani 1 1 d . . . . .
C1 C 0.0381(6) 0.4642(2) 0.96229(17) 0.0444(6) Uani 1 1 d . . . . .
C9 C 0.6157(6) 0.9234(2) 0.81660(18) 0.0471(6) Uani 1 1 d . . . . .
C3 C 0.1845(6) 0.6433(2) 0.93646(17) 0.0427(6) Uani 1 1 d . . . . .
C2 C 0.0540(6) 0.6489(2) 1.02304(17) 0.0457(6) Uani 1 1 d . . . . .
H2 H 0.0317 0.7141 1.0633 0.055 Uiso 1 1 calc R . . . .
C16 C 0.4745(6) 0.3459(2) 0.70710(19) 0.0474(6) Uani 1 1 d . . . . .
H16 H 0.5957 0.2870 0.7013 0.057 Uiso 1 1 calc R . . . .
C13 C 0.4128(7) 0.3941(2) 0.79637(18) 0.0482(7) Uani 1 1 d . . . . .
H13 H 0.4902 0.3667 0.8505 0.058 Uiso 1 1 calc R . . . .
C15 C 0.1773(7) 0.4741(3) 0.63602(18) 0.0499(7) Uani 1 1 d . . . . .
H15 H 0.0972 0.5010 0.5821 0.060 Uiso 1 1 calc R . . . .
C14 C 0.1177(7) 0.5228(2) 0.72502(19) 0.0492(7) Uani 1 1 d . . . . .
H14 H -0.0017 0.5823 0.7311 0.059 Uiso 1 1 calc R . . . .
C8 C 0.6823(7) 0.8122(2) 0.7902(2) 0.0517(7) Uani 1 1 d . . . . .
H8 H 0.8201 0.7988 0.7462 0.062 Uiso 1 1 calc R . . . .
C5 C 0.5446(6) 0.7212(2) 0.8293(2) 0.0485(6) Uani 1 1 d . . . . .
H5 H 0.5942 0.6474 0.8119 0.058 Uiso 1 1 calc R . . . .
C6 C 0.2692(7) 0.8498(2) 0.92057(19) 0.0519(7) Uani 1 1 d . . . . .
H6 H 0.1289 0.8631 0.9637 0.062 Uiso 1 1 calc R . . . .
C7 C 0.4109(7) 0.9413(2) 0.88360(19) 0.0513(7) Uani 1 1 d . . . . .
H7 H 0.3690 1.0154 0.9037 0.062 Uiso 1 1 calc R . . . .
C10 C 0.7632(7) 1.0234(2) 0.7791(2) 0.0546(7) Uani 1 1 d . . . . .
C18 C 0.4100(7) 0.3346(3) 0.52924(19) 0.0526(7) Uani 1 1 d . . . . .
C11 C 1.0788(10) 1.0882(3) 0.6681(3) 0.0860(12) Uani 1 1 d . . . . .
H11A H 1.1976 1.0586 0.6194 0.129 Uiso 1 1 calc GR . . . .
H11B H 1.1922 1.1281 0.7190 0.129 Uiso 1 1 calc GR . . . .
H11C H 0.9555 1.1398 0.6420 0.129 Uiso 1 1 calc GR . . . .
C19 C 0.6637(11) 0.2027(4) 0.4375(3) 0.0908(14) Uani 1 1 d . . . . .
H19A H 0.6824 0.2597 0.3929 0.136 Uiso 1 1 calc GR . . . .
H19B H 0.5151 0.1472 0.4161 0.136 Uiso 1 1 calc GR . . . .
H19C H 0.8363 0.1657 0.4426 0.136 Uiso 1 1 calc GR . . . .

loop_
_atom_site_aniso_label
_atom_site_aniso_U_11
_atom_site_aniso_U_22
_atom_site_aniso_U_33
_atom_site_aniso_U_23
_atom_site_aniso_U_13
_atom_site_aniso_U_12
N1 0.0579(14) 0.0423(11) 0.0339(10) 0.0007(8) 0.0060(9) 0.0010(10)
O2 0.0818(17) 0.0511(12) 0.0762(15) 0.0089(11) 0.0225(12) -0.0061(11)
O4 0.101(2) 0.0802(16) 0.0490(12) -0.0162(11) -0.0013(12) 0.0381(15)
O3 0.101(2) 0.104(2) 0.0371(11) -0.0002(11) 0.0002(11) 0.0344(17)
O1 0.116(2) 0.0422(12) 0.0832(17) 0.0010(11) 0.0157(15) -0.0088(13)
C12 0.0503(15) 0.0379(12) 0.0342(11) 0.0005(9) 0.0037(10) -0.0014(11)
C17 0.0496(15) 0.0427(13) 0.0358(12) -0.0002(10) 0.0045(10) 0.0012(11)
C4 0.0520(15) 0.0407(13) 0.0362(12) 0.0017(10) -0.0033(11) 0.0020(11)
C1 0.0564(16) 0.0413(13) 0.0349(12) 0.0011(10) 0.0025(10) 0.0005(11)
C9 0.0544(16) 0.0415(13) 0.0442(13) 0.0038(10) -0.0066(12) -0.0024(12)
C3 0.0506(15) 0.0376(12) 0.0393(12) 0.0010(10) -0.0004(10) 0.0017(11)
C2 0.0606(17) 0.0367(13) 0.0389(13) -0.0024(10) 0.0016(11) 0.0023(12)
C16 0.0553(16) 0.0412(13) 0.0460(14) 0.0002(11) 0.0023(11) 0.0098(12)
C13 0.0597(17) 0.0474(14) 0.0381(13) 0.0045(11) -0.0046(11) 0.0100(12)
C15 0.0598(17) 0.0559(15) 0.0353(13) 0.0082(11) -0.0009(11) 0.0101(13)
C14 0.0559(16) 0.0496(14) 0.0442(14) 0.0064(11) 0.0044(11) 0.0157(13)
C8 0.0506(16) 0.0451(14) 0.0589(16) 0.0010(12) 0.0089(12) 0.0005(12)
C5 0.0453(15) 0.0408(13) 0.0592(16) 0.0005(11) 0.0067(12) 0.0032(11)
C6 0.0655(19) 0.0461(15) 0.0438(14) -0.0018(11) 0.0065(12) 0.0051(13)
C7 0.0679(19) 0.0389(13) 0.0462(14) -0.0013(11) -0.0001(13) 0.0037(12)
C10 0.0621(18) 0.0457(16) 0.0549(16) 0.0051(12) -0.0022(13) -0.0046(13)
C18 0.0634(18) 0.0531(16) 0.0408(14) -0.0017(12) 0.0070(12) 0.0045(14)
C11 0.088(3) 0.064(2) 0.109(3) 0.025(2) 0.030(2) -0.002(2)
C19 0.115(4) 0.096(3) 0.060(2) -0.024(2) 0.006(2) 0.034(3)

loop_
_atom_type_symbol
_atom_type_description
_atom_type_scat_dispersion_real
_atom_type_scat_dispersion_imag
_atom_type_scat_source
C C 0.0181 0.0091 'International Tables Vol C Tables 4.2.6.8 and 6.1.1.4'
H H 0.0000 0.0000 'International Tables Vol C Tables 4.2.6.8 and 6.1.1.4'
N N 0.0311 0.0180 'International Tables Vol C Tables 4.2.6.8 and 6.1.1.4'
O O 0.0492 0.0322 'International Tables Vol C Tables 4.2.6.8 and 6.1.1.4'

loop_
_geom_angle_atom_site_label_1
_geom_angle_atom_site_label_2
_geom_angle_atom_site_label_3
_geom_angle
_geom_angle_site_symmetry_1
_geom_angle_site_symmetry_3
_geom_angle_publ_flag
C1 N1 C12 122.2(2) . . ?
C1 N1 C3 107.4(2) . . ?
C3 N1 C12 129.7(2) . . ?
C10 O2 C11 115.7(3) . . ?
C18 O4 C19 116.1(3) . . ?
C13 C12 N1 118.8(2) . . ?
C13 C12 C14 120.3(2) . . ?
C14 C12 N1 120.8(2) . . ?
C16 C17 C18 121.9(3) . . ?
C15 C17 C16 119.4(2) . . ?
C15 C17 C18 118.7(2) . . ?
C5 C4 C3 122.6(2) . . ?
C5 C4 C6 118.0(3) . . ?
C6 C4 C3 119.4(3) . . ?
N1 C1 C2 142.5(2) . 2_567 ?
C1 C1 N1 108.6(3) 2_567 . ?
C1 C1 C2 108.9(3) 2_567 2_567 ?
C8 C9 C7 118.7(3) . . ?
C8 C9 C10 122.2(3) . . ?
C7 C9 C10 119.0(3) . . ?
N1 C3 C4 124.3(2) . . ?
C2 C3 N1 108.9(2) . . ?
C2 C3 C4 126.6(2) . . ?
C1 C2 H2 126.9 2_567 . ?
C3 C2 C1 106.2(2) . 2_567 ?
C3 C2 H2 126.9 . . ?
C17 C16 H16 120.0 . . ?
C13 C16 C17 120.0(2) . . ?
C13 C16 H16 120.0 . . ?
C12 C13 C16 120.1(2) . . ?
C12 C13 H13 120.0 . . ?
C16 C13 H13 120.0 . . ?
C17 C15 H15 119.7 . . ?
C14 C15 C17 120.6(2) . . ?
C14 C15 H15 119.7 . . ?
C12 C14 H14 120.2 . . ?
C15 C14 C12 119.6(3) . . ?
C15 C14 H14 120.2 . . ?
C9 C8 H8 119.8 . . ?
C5 C8 C9 120.3(3) . . ?
C5 C8 H8 119.8 . . ?
C4 C5 H5 119.3 . . ?
C8 C5 C4 121.4(3) . . ?
C8 C5 H5 119.3 . . ?
C4 C6 H6 119.6 . . ?
C7 C6 C4 120.9(3) . . ?
C7 C6 H6 119.6 . . ?
C9 C7 H7 119.7 . . ?
C6 C7 C9 120.7(3) . . ?
C6 C7 H7 119.7 . . ?
O2 C10 C9 113.2(3) . . ?
O1 C10 O2 122.6(3) . . ?
O1 C10 C9 124.2(3) . . ?
O4 C18 C17 112.8(2) . . ?
O3 C18 O4 122.5(3) . . ?
O3 C18 C17 124.7(3) . . ?
O2 C11 H11A 109.5 . . ?
O2 C11 H11B 109.5 . . ?
O2 C11 H11C 109.5 . . ?
H11A C11 H11B 109.5 . . ?
H11A C11 H11C 109.5 . . ?
H11B C11 H11C 109.5 . . ?
O4 C19 H19A 109.5 . . ?
O4 C19 H19B 109.5 . . ?
O4 C19 H19C 109.5 . . ?
H19A C19 H19B 109.5 . . ?
H19A C19 H19C 109.5 . . ?
H19B C19 H19C 109.5 . . ?

loop_
_geom_bond_atom_site_label_1
_geom_bond_atom_site_label_2
_geom_bond_distance
_geom_bond_site_symmetry_2
_geom_bond_publ_flag
N1 C12 1.430(3) . ?
N1 C1 1.380(4) . ?
N1 C3 1.404(3) . ?
O2 C10 1.336(4) . ?
O2 C11 1.434(4) . ?
O4 C18 1.332(4) . ?
O4 C19 1.440(4) . ?
O3 C18 1.197(4) . ?
O1 C10 1.207(4) . ?
C12 C13 1.378(4) . ?
C12 C14 1.383(4) . ?
C17 C16 1.388(4) . ?
C17 C15 1.386(4) . ?
C17 C18 1.487(4) . ?
C4 C3 1.466(4) . ?
C4 C5 1.390(4) . ?
C4 C6 1.395(4) . ?
C1 C1 1.373(5) 2_567 ?
C1 C2 1.410(4) 2_567 ?
C9 C8 1.389(4) . ?
C9 C7 1.393(5) . ?
C9 C10 1.478(4) . ?
C3 C2 1.386(4) . ?
C2 C1 1.410(4) 2_567 ?
C2 H2 0.9300 . ?
C16 H16 0.9300 . ?
C16 C13 1.386(4) . ?
C13 H13 0.9300 . ?
C15 H15 0.9300 . ?
C15 C14 1.382(4) . ?
C14 H14 0.9300 . ?
C8 H8 0.9300 . ?
C8 C5 1.385(4) . ?
C5 H5 0.9300 . ?
C6 H6 0.9300 . ?
C6 C7 1.384(4) . ?
C7 H7 0.9300 . ?
C11 H11A 0.9600 . ?
C11 H11B 0.9600 . ?
C11 H11C 0.9600 . ?
C19 H19A 0.9600 . ?
C19 H19B 0.9600 . ?
C19 H19C 0.9600 . ?

loop_
_geom_torsion_atom_site_label_1
_geom_torsion_atom_site_label_2
_geom_torsion_atom_site_label_3
_geom_torsion_atom_site_label_4
_geom_torsion
_geom_torsion_site_symmetry_1
_geom_torsion_site_symmetry_2
_geom_torsion_site_symmetry_3
_geom_torsion_site_symmetry_4
_geom_torsion_publ_flag
N1 C12 C13 C16 178.7(3) . . . . ?
N1 C12 C14 C15 -178.1(3) . . . . ?
N1 C3 C2 C1 0.2(3) . . . 2_567 ?
C12 N1 C1 C1 -169.5(3) . . . 2_567 ?
C12 N1 C1 C2 8.5(6) . . . 2_567 ?
C12 N1 C3 C4 -15.8(4) . . . . ?
C12 N1 C3 C2 169.0(3) . . . . ?
C17 C16 C13 C12 -1.1(5) . . . . ?
C17 C15 C14 C12 -0.1(5) . . . . ?
C4 C3 C2 C1 -174.8(3) . . . 2_567 ?
C4 C6 C7 C9 2.0(4) . . . . ?
C1 N1 C12 C13 -61.2(4) . . . . ?
C1 N1 C12 C14 116.6(3) . . . . ?
C1 N1 C3 C4 174.2(2) . . . . ?
C1 N1 C3 C2 -1.0(3) . . . . ?
C9 C8 C5 C4 1.3(4) . . . . ?
C3 N1 C12 C13 130.1(3) . . . . ?
C3 N1 C12 C14 -52.1(4) . . . . ?
C3 N1 C1 C1 1.4(4) . . . 2_567 ?
C3 N1 C1 C2 179.4(4) . . . 2_567 ?
C3 C4 C5 C8 -180.0(3) . . . . ?
C3 C4 C6 C7 178.4(3) . . . . ?
C16 C17 C15 C14 -0.1(5) . . . . ?
C16 C17 C18 O4 -5.4(4) . . . . ?
C16 C17 C18 O3 174.4(4) . . . . ?
C13 C12 C14 C15 -0.3(5) . . . . ?
C15 C17 C16 C13 0.6(5) . . . . ?
C15 C17 C18 O4 175.5(3) . . . . ?
C15 C17 C18 O3 -4.7(5) . . . . ?
C14 C12 C13 C16 0.9(5) . . . . ?
C8 C9 C7 C6 -2.4(4) . . . . ?
C8 C9 C10 O2 14.1(4) . . . . ?
C8 C9 C10 O1 -166.2(3) . . . . ?
C5 C4 C3 N1 -20.0(4) . . . . ?
C5 C4 C3 C2 154.3(3) . . . . ?
C5 C4 C6 C7 0.0(4) . . . . ?
C6 C4 C3 N1 161.7(2) . . . . ?
C6 C4 C3 C2 -24.0(4) . . . . ?
C6 C4 C5 C8 -1.6(4) . . . . ?
C7 C9 C8 C5 0.8(4) . . . . ?
C7 C9 C10 O2 -168.6(3) . . . . ?
C7 C9 C10 O1 11.1(5) . . . . ?
C10 C9 C8 C5 178.0(3) . . . . ?
C10 C9 C7 C6 -179.8(3) . . . . ?
C18 C17 C16 C13 -178.5(3) . . . . ?
C18 C17 C15 C14 179.1(3) . . . . ?
C11 O2 C10 O1 4.2(5) . . . . ?
C11 O2 C10 C9 -176.1(3) . . . . ?
C19 O4 C18 O3 0.1(6) . . . . ?
C19 O4 C18 C17 179.9(3) . . . . ?
